data_2106565
loop_
_publ_author_name
'Morimoto, N.'
'Akimoto, S.'
'Syono, Y.'
'Nakajima, Y.'
'Matsui, Y.'

_publ_section_title
;
 Crystal structures of pyroxene-type Zn Si O3 and Zn Mg Si2 O6
;
_journal_name_full 'Acta Crystallographica B (24,1968-38,1982)'
_journal_page_first 1041
_journal_page_last 1049
_journal_volume 31
_journal_year 1975
_chemical_formula_sum 'O3 Si Zn'
_chemical_name_systematic 'Zn Si O3'
_space_group_IT_number 15
_symmetry_space_group_name_Hall '-C 2yc'
_symmetry_space_group_name_H-M 'C 1 2/c 1'
_cell_angle_alpha 90
_cell_angle_beta 111.42
_cell_angle_gamma 90
_cell_formula_units_Z 8
_cell_length_a 9.787
_cell_length_b 9.161
_cell_length_c 5.296
_cell_volume 442.035
_citation_journal_id_ASTM ACBCAR
_cod_data_source_file Morimoto_ACBCAR_1975_1949.cif
_cod_data_source_block O3Si1Zn1
_cod_original_cell_volume 442.0351
_cod_original_formula_sum 'O3 Si1 Zn1'
_cod_database_code 2106565

loop_
_symmetry_equiv_pos_as_xyz
x,y,z
-x,y,-z+1/2
-x,-y,-z
x,-y,z-1/2
x+1/2,y+1/2,z
-x+1/2,y+1/2,-z+1/2
-x+1/2,-y+1/2,-z
x+1/2,-y+1/2,z-1/2

loop_
_atom_site_label
_atom_site_type_symbol
_atom_site_fract_x
_atom_site_fract_y
_atom_site_fract_z
_atom_site_occupancy
_atom_site_U_iso_or_equiv
Si1 Si+4 0.3016 0.0849 0.2668 1 0.0
O1 O-2 0.1241 0.0868 0.1473 1 0.0
O3 O-2 0.3533 0.0238 0.0273 1 0.0
O2 O-2 0.3787 0.2393 0.3719 1 0.0
Zn1 Zn+2 0.5 0.3919 0.25 1 0.0
Zn2 Zn+2 0 0.2361 0.25 1 0.0
